data_4316056
loop_
_publ_author_name
'Tanaya Kundu'
'Biprajit Sarkar'
'Tapan Kumar Mondal'
'Jan Fiedler'
'Shaikh M. Mobin'
'Wolfgang Kaim'
'Goutam Kumar Lahiri'

_publ_section_title
;
 Carboxylate Tolerance of the Redox-Active Platform [Ru(\m-tppz)Ru]n,
 where tppz = 2,3,5,6-Tetrakis(2-pyridyl)pyrazine, in the
 Electron-Transfer Series [(L)ClRu(\m-tppz)RuCl(L)]n,n= 2+, +, 0, -, 2-,
 with 2-Picolinato, Quinaldato, and 8-Quinolinecarboxylato Ligands (L-)
;
_journal_name_full 'Inorganic Chemistry'
_journal_page_first 6565
_journal_page_last 6574
_journal_paper_doi 10.1021/ic100500p
_journal_volume 49
_journal_year 2010
_chemical_formula_sum 'C74 H57 Cl4 N17 O11 Ru4'
_chemical_formula_weight 1906.45
_chemical_name_systematic
;
 ?
;
_space_group_IT_number 14
_symmetry_cell_setting monoclinic
_symmetry_space_group_name_Hall '-P 2yn'
_symmetry_space_group_name_H-M 'P 1 21/n 1'
_atom_sites_solution_hydrogens geom
_atom_sites_solution_primary direct
_atom_sites_solution_secondary difmap
_audit_creation_method SHELXL-97
_cell_angle_alpha 90.00
_cell_angle_beta 104.5080(10)
_cell_angle_gamma 90.00
_cell_formula_units_Z 4
_cell_length_a 15.4120(2)
_cell_length_b 21.4214(3)
_cell_length_c 22.6136(3)
_cell_measurement_reflns_used 4109
_cell_measurement_temperature 150(2)
_cell_measurement_theta_max 32.7402
_cell_measurement_theta_min 3.2294
_cell_volume 7227.74(17)
_computing_cell_refinement 'CrysAlis RED, Oxford Diffraction Ltd.,'
_computing_data_collection 'CrysAlis CCD, Oxford Diffraction Ltd.,'
_computing_data_reduction 'CrysAlis RED, Oxford Diffraction Ltd.,'
_computing_molecular_graphics Ortep3
_computing_publication_material Shelx97
_computing_structure_refinement 'SHELXL-97 (Sheldrick, 1997)'
_computing_structure_solution 'SHELXS-97 (Sheldrick, 1997)'
_diffrn_ambient_temperature 150(2)
_diffrn_detector_area_resol_mean 15.9948
_diffrn_measured_fraction_theta_full 0.998
_diffrn_measured_fraction_theta_max 0.911
_diffrn_measurement_device_type 'OXFORD DIFFRACTION XCALIBUR-S'
_diffrn_measurement_method \w/q-scan
_diffrn_radiation_monochromator graphite
_diffrn_radiation_source 'Enhance (Mo) X-ray Source'
_diffrn_radiation_type MoK\a
_diffrn_radiation_wavelength 0.71073
_diffrn_reflns_av_R_equivalents 0.0552
_diffrn_reflns_av_sigmaI/netI 0.1057
_diffrn_reflns_limit_h_max 23
_diffrn_reflns_limit_h_min -22
_diffrn_reflns_limit_k_max 32
_diffrn_reflns_limit_k_min -24
_diffrn_reflns_limit_l_max 32
_diffrn_reflns_limit_l_min -33
_diffrn_reflns_number 84198
_diffrn_reflns_theta_full 25.00
_diffrn_reflns_theta_max 32.80
_diffrn_reflns_theta_min 3.24
_exptl_absorpt_coefficient_mu 1.043
_exptl_absorpt_correction_T_max 0.8107
_exptl_absorpt_correction_T_min 0.7588
_exptl_absorpt_correction_type multi-scan
_exptl_absorpt_process_details
;
CrysAlis RED, Oxford Diffraction Ltd.,
Version 1.171.31.7 (release 18-10-2006 CrysAlis171 .NET)
(compiled Oct 18 2006,16:28:17)
Empirical absorption correction using spherical harmonics,
 implemented in SCALE3 ABSPACK scaling algorithm.
;
_exptl_crystal_colour black
_exptl_crystal_density_diffrn 1.752
_exptl_crystal_density_method 'not measured'
_exptl_crystal_description block
_exptl_crystal_F_000 3808
_exptl_crystal_size_max 0.28
_exptl_crystal_size_mid 0.24
_exptl_crystal_size_min 0.21
_refine_diff_density_max 0.703
_refine_diff_density_min -0.850
_refine_diff_density_rms 0.101
_refine_ls_extinction_method none
_refine_ls_goodness_of_fit_ref 0.781
_refine_ls_hydrogen_treatment mixed
_refine_ls_matrix_type full
_refine_ls_number_parameters 1014
_refine_ls_number_reflns 24438
_refine_ls_number_restraints 0
_refine_ls_restrained_S_all 0.781
_refine_ls_R_factor_all 0.0758
_refine_ls_R_factor_gt 0.0332
_refine_ls_shift/su_max 0.004
_refine_ls_shift/su_mean 0.000
_refine_ls_structure_factor_coef Fsqd
_refine_ls_weighting_details 'calc w=1/[\s^2^(Fo^2^)+(0.0199P)^2^+0.0000P] where P=(Fo^2^+2Fc^2^)/3'
_refine_ls_weighting_scheme calc
_refine_ls_wR_factor_gt 0.0543
_refine_ls_wR_factor_ref 0.0583
_reflns_number_gt 14089
_reflns_number_total 24438
_reflns_threshold_expression >2sigma(I)
_cod_data_source_file ic100500p_si_005.cif
_cod_data_source_block 1
_cod_depositor_comments
;
The following automatic conversions were performed:

'_symmetry_cell_setting' value 'Monoclinic' changed to 'monoclinic'
according to the built-in table from CIF Core dictionary named
'cif_core.dic' version 2.4.1 from 2010-06-29.

Automatic conversion script
Id: cif_fix_values 1646 2011-03-28 12:23:43Z adriana 
;
_cod_original_sg_symbol_H-M 'P 21/n'
_cod_database_code 4316056

loop_
_symmetry_equiv_pos_as_xyz
'x, y, z'
'-x+1/2, y+1/2, -z+1/2'
'-x, -y, -z'
'x-1/2, -y-1/2, z-1/2'

loop_
_atom_site_label
_atom_site_type_symbol
_atom_site_fract_x
_atom_site_fract_y
_atom_site_fract_z
_atom_site_U_iso_or_equiv
_atom_site_adp_type
_atom_site_occupancy
_atom_site_symmetry_multiplicity
_atom_site_calc_flag
_atom_site_refinement_flags
_atom_site_disorder_assembly
_atom_site_disorder_group
Ru1 Ru 0.061550(11) 0.218338(10) 0.438190(8) 0.01902(4) Uani 1 1 d . . .
Ru2 Ru -0.318653(11) 0.222349(10) 0.515884(8) 0.01797(4) Uani 1 1 d . . .
Ru3 Ru 1.082012(11) 1.027539(9) 0.186519(8) 0.01612(4) Uani 1 1 d . . .
Ru4 Ru 0.697208(11) 0.949020(10) 0.240100(8) 0.01751(4) Uani 1 1 d . . .
Cl1 Cl 0.07857(4) 0.11354(3) 0.47450(3) 0.03048(15) Uani 1 1 d . . .
Cl2 Cl -0.32958(4) 0.32858(3) 0.54045(3) 0.02960(15) Uani 1 1 d . . .
Cl3 Cl 1.10550(4) 0.92093(3) 0.16567(3) 0.02471(13) Uani 1 1 d . . .
Cl4 Cl 0.63483(4) 1.05018(3) 0.21364(3) 0.02906(14) Uani 1 1 d . . .
O1 O 0.06823(10) 0.31047(8) 0.41169(7) 0.0240(4) Uani 1 1 d . . .
O2 O 0.16304(11) 0.38157(9) 0.39311(8) 0.0333(4) Uani 1 1 d . . .
O3 O -0.32182(10) 0.12865(8) 0.49573(7) 0.0249(4) Uani 1 1 d . . .
O4 O -0.39870(12) 0.04042(10) 0.49447(9) 0.0454(5) Uani 1 1 d . . .
O5 O 1.07831(9) 1.12270(8) 0.20109(7) 0.0224(4) Uani 1 1 d . . .
O6 O 1.16170(11) 1.20877(9) 0.21908(8) 0.0376(5) Uani 1 1 d . . .
O7 O 0.73909(10) 0.85843(8) 0.26610(7) 0.0237(4) Uani 1 1 d . . .
O8 O 0.69055(13) 0.76782(11) 0.29090(12) 0.0648(7) Uani 1 1 d . . .
N1 N 0.10614(11) 0.25002(10) 0.52544(8) 0.0213(4) Uani 1 1 d . . .
N2 N -0.05009(11) 0.22400(9) 0.46178(8) 0.0178(4) Uani 1 1 d . . .
N3 N -0.02611(11) 0.19272(10) 0.35744(8) 0.0206(4) Uani 1 1 d . . .
N4 N 0.17830(11) 0.21773(10) 0.40783(8) 0.0226(5) Uani 1 1 d . . .
N5 N -0.23348(11) 0.20526(9) 0.59860(8) 0.0198(4) Uani 1 1 d . . .
N6 N -0.20601(11) 0.22896(9) 0.49464(8) 0.0168(4) Uani 1 1 d . . .
N7 N -0.36253(11) 0.24599(10) 0.42611(8) 0.0205(4) Uani 1 1 d . . .
N8 N -0.43818(12) 0.19566(11) 0.53642(8) 0.0250(5) Uani 1 1 d . . .
N9 N 1.12300(11) 1.01147(9) 0.27858(8) 0.0182(4) Uani 1 1 d . . .
N10 N 0.96853(11) 1.00610(9) 0.20342(8) 0.0164(4) Uani 1 1 d . . .
N11 N 0.99828(11) 1.03889(9) 0.10112(8) 0.0178(4) Uani 1 1 d . . .
N12 N 1.20508(11) 1.05661(10) 0.17267(8) 0.0180(4) Uani 1 1 d . . .
N13 N 0.76273(11) 0.98014(9) 0.32500(8) 0.0178(4) Uani 1 1 d . . .
N14 N 0.81132(11) 0.97219(9) 0.22540(8) 0.0179(4) Uani 1 1 d . . .
N15 N 0.67294(11) 0.92661(9) 0.14950(8) 0.0190(4) Uani 1 1 d . . .
N16 N 0.57911(12) 0.91174(10) 0.25505(8) 0.0195(4) Uani 1 1 d . . .
C1 C 0.18697(15) 0.27475(13) 0.55139(11) 0.0309(6) Uani 1 1 d . . .
H1 H 0.2326 0.2719 0.5300 0.037 Uiso 1 1 calc R . .
C2 C 0.20662(17) 0.30393(14) 0.60725(12) 0.0372(7) Uani 1 1 d . . .
H2 H 0.2648 0.3204 0.6242 0.045 Uiso 1 1 calc R . .
C3 C 0.13993(16) 0.30904(13) 0.63875(12) 0.0327(6) Uani 1 1 d . . .
H3 H 0.1521 0.3285 0.6777 0.039 Uiso 1 1 calc R . .
C4 C 0.05637(15) 0.28547(12) 0.61254(11) 0.0254(6) Uani 1 1 d . . .
H4 H 0.0094 0.2899 0.6326 0.031 Uiso 1 1 calc R . .
C5 C 0.04079(14) 0.25513(11) 0.55676(10) 0.0200(5) Uani 1 1 d . . .
C6 C -0.04802(14) 0.23355(11) 0.52188(10) 0.0181(5) Uani 1 1 d . . .
C7 C -0.12803(13) 0.22530(11) 0.53944(10) 0.0177(5) Uani 1 1 d . . .
C8 C -0.20809(13) 0.22890(11) 0.43401(9) 0.0164(5) Uani 1 1 d . . .
C9 C -0.12803(13) 0.21589(11) 0.41786(10) 0.0178(5) Uani 1 1 d . . .
C10 C -0.11406(14) 0.19199(12) 0.36079(10) 0.0187(5) Uani 1 1 d . . .
C11 C -0.18014(15) 0.16484(12) 0.31533(10) 0.0218(5) Uani 1 1 d . . .
H11 H -0.2396 0.1620 0.3199 0.026 Uiso 1 1 calc R . .
C12 C -0.16039(15) 0.14197(12) 0.26364(11) 0.0242(6) Uani 1 1 d . . .
H12 H -0.2057 0.1235 0.2322 0.029 Uiso 1 1 calc R . .
C13 C -0.07303(15) 0.14631(12) 0.25812(11) 0.0254(6) Uani 1 1 d . . .
H13 H -0.0580 0.1327 0.2219 0.031 Uiso 1 1 calc R . .
C14 C -0.00841(15) 0.17067(12) 0.30585(11) 0.0240(6) Uani 1 1 d . . .
H14 H 0.0517 0.1720 0.3023 0.029 Uiso 1 1 calc R . .
C15 C -0.25475(15) 0.18580(12) 0.64964(10) 0.0239(6) Uani 1 1 d . . .
H15 H -0.3160 0.1864 0.6507 0.029 Uiso 1 1 calc R . .
C16 C -0.19268(15) 0.16513(12) 0.70019(10) 0.0257(6) Uani 1 1 d . . .
H16 H -0.2105 0.1520 0.7355 0.031 Uiso 1 1 calc R . .
C17 C -0.10363(15) 0.16365(12) 0.69888(10) 0.0259(6) Uani 1 1 d . . .
H17 H -0.0597 0.1474 0.7326 0.031 Uiso 1 1 calc R . .
C18 C -0.07886(14) 0.18599(12) 0.64802(10) 0.0227(5) Uani 1 1 d . . .
H18 H -0.0176 0.1866 0.6471 0.027 Uiso 1 1 calc R . .
C19 C -0.14423(14) 0.20749(12) 0.59846(10) 0.0197(5) Uani 1 1 d . . .
C20 C -0.44206(14) 0.27136(13) 0.39789(11) 0.0272(6) Uani 1 1 d . . .
H20 H -0.4887 0.2714 0.4185 0.033 Uiso 1 1 calc R . .
C21 C -0.45843(16) 0.29698(14) 0.34097(12) 0.0333(7) Uani 1 1 d . . .
H21 H -0.5156 0.3144 0.3227 0.040 Uiso 1 1 calc R . .
C22 C -0.39142(15) 0.29763(14) 0.30975(11) 0.0326(7) Uani 1 1 d . . .
H22 H -0.4023 0.3146 0.2697 0.039 Uiso 1 1 calc R . .
C23 C -0.30914(15) 0.27326(12) 0.33797(10) 0.0239(5) Uani 1 1 d . . .
H23 H -0.2617 0.2742 0.3180 0.029 Uiso 1 1 calc R . .
C24 C -0.29548(13) 0.24721(11) 0.39602(10) 0.0177(5) Uani 1 1 d . . .
C25 C 0.14111(15) 0.32708(13) 0.39876(10) 0.0242(6) Uani 1 1 d . . .
C26 C 0.20111(14) 0.27451(13) 0.39011(10) 0.0229(5) Uani 1 1 d . . .
C27 C 0.27275(15) 0.28239(14) 0.36423(11) 0.0324(6) Uani 1 1 d . . .
H27 H 0.2887 0.3227 0.3530 0.039 Uiso 1 1 calc R . .
C28 C 0.32072(16) 0.23027(16) 0.35505(13) 0.0406(8) Uani 1 1 d . . .
H28 H 0.3689 0.2343 0.3361 0.049 Uiso 1 1 calc R . .
C29 C 0.29857(16) 0.17304(15) 0.37335(13) 0.0394(7) Uani 1 1 d . . .
H29 H 0.3316 0.1371 0.3677 0.047 Uiso 1 1 calc R . .
C30 C 0.22707(15) 0.16789(13) 0.40033(12) 0.0307(6) Uani 1 1 d . . .
H30 H 0.2125 0.1281 0.4138 0.037 Uiso 1 1 calc R . .
C31 C -0.38902(16) 0.09697(14) 0.50375(11) 0.0292(6) Uani 1 1 d . . .
C32 C -0.45786(15) 0.13392(14) 0.52560(11) 0.0283(6) Uani 1 1 d . . .
C33 C -0.53510(16) 0.10705(15) 0.53508(13) 0.0412(8) Uani 1 1 d . . .
H33 H -0.5473 0.0640 0.5272 0.049 Uiso 1 1 calc R . .
C34 C -0.59405(18) 0.14448(17) 0.55633(14) 0.0475(9) Uani 1 1 d . . .
H34 H -0.6483 0.1275 0.5621 0.057 Uiso 1 1 calc R . .
C35 C -0.57363(17) 0.20622(16) 0.56907(13) 0.0428(8) Uani 1 1 d . . .
H35 H -0.6125 0.2319 0.5851 0.051 Uiso 1 1 calc R . .
C36 C -0.49514(15) 0.23082(14) 0.55828(11) 0.0318(7) Uani 1 1 d . . .
H36 H -0.4817 0.2737 0.5667 0.038 Uiso 1 1 calc R . .
C37 C 1.20767(14) 1.00914(12) 0.31341(10) 0.0229(5) Uani 1 1 d . . .
H37 H 1.2547 1.0226 0.2961 0.028 Uiso 1 1 calc R . .
C38 C 1.22959(15) 0.98817(12) 0.37300(10) 0.0254(6) Uani 1 1 d . . .
H38 H 1.2901 0.9881 0.3964 0.031 Uiso 1 1 calc R . .
C39 C 1.16155(15) 0.96719(12) 0.39784(10) 0.0252(6) Uani 1 1 d . . .
H39 H 1.1750 0.9513 0.4383 0.030 Uiso 1 1 calc R . .
C40 C 1.07423(14) 0.96954(12) 0.36352(10) 0.0217(5) Uani 1 1 d . . .
H40 H 1.0271 0.9546 0.3799 0.026 Uiso 1 1 calc R . .
C41 C 1.05527(14) 0.99394(11) 0.30461(9) 0.0169(5) Uani 1 1 d . . .
C42 C 0.96494(14) 0.99580(11) 0.26259(9) 0.0168(5) Uani 1 1 d . . .
C43 C 0.88013(13) 0.98876(11) 0.27401(9) 0.0163(5) Uani 1 1 d . . .
C44 C 0.81918(13) 0.97146(11) 0.16644(10) 0.0173(5) Uani 1 1 d . . .
C45 C 0.89571(14) 0.99883(11) 0.15488(9) 0.0166(5) Uani 1 1 d . . .
C46 C 0.91028(13) 1.02457(11) 0.09819(9) 0.0178(5) Uani 1 1 d . . .
C47 C 0.84284(15) 1.04117(11) 0.04747(10) 0.0212(5) Uani 1 1 d . . .
H47 H 0.7820 1.0328 0.0467 0.025 Uiso 1 1 calc R . .
C48 C 0.86383(15) 1.06987(12) -0.00181(10) 0.0253(6) Uani 1 1 d . . .
H48 H 0.8179 1.0814 -0.0366 0.030 Uiso 1 1 calc R . .
C49 C 0.95261(16) 1.08151(12) 0.00040(10) 0.0260(6) Uani 1 1 d . . .
H49 H 0.9689 1.1001 -0.0334 0.031 Uiso 1 1 calc R . .
C50 C 1.01758(15) 1.06579(12) 0.05233(10) 0.0229(5) Uani 1 1 d . . .
H50 H 1.0785 1.0744 0.0536 0.027 Uiso 1 1 calc R . .
C51 C 0.72784(15) 0.98931(12) 0.37330(10) 0.0230(6) Uani 1 1 d . . .
H51 H 0.6683 0.9756 0.3705 0.028 Uiso 1 1 calc R . .
C52 C 0.77396(15) 1.01747(13) 0.42643(11) 0.0280(6) Uani 1 1 d . . .
H52 H 0.7477 1.0219 0.4600 0.034 Uiso 1 1 calc R . .
C53 C 0.85991(15) 1.03924(12) 0.42981(10) 0.0265(6) Uani 1 1 d . . .
H53 H 0.8928 1.0602 0.4654 0.032 Uiso 1 1 calc R . .
C54 C 0.89700(14) 1.03019(12) 0.38112(10) 0.0209(5) Uani 1 1 d . . .
H54 H 0.9555 1.0455 0.3829 0.025 Uiso 1 1 calc R . .
C55 C 0.84935(14) 0.99890(11) 0.32957(9) 0.0181(5) Uani 1 1 d . . .
C56 C 0.60138(14) 0.89724(11) 0.11410(10) 0.0204(5) Uani 1 1 d . . .
H56 H 0.5519 0.8886 0.1308 0.025 Uiso 1 1 calc R . .
C57 C 0.59613(15) 0.87910(12) 0.05497(10) 0.0221(5) Uani 1 1 d . . .
H57 H 0.5429 0.8608 0.0307 0.026 Uiso 1 1 calc R . .
C58 C 0.66994(14) 0.88814(12) 0.03167(10) 0.0223(5) Uani 1 1 d . . .
H58 H 0.6694 0.8741 -0.0083 0.027 Uiso 1 1 calc R . .
C59 C 0.74435(14) 0.91775(11) 0.06708(10) 0.0202(5) Uani 1 1 d . . .
H59 H 0.7961 0.9233 0.0520 0.024 Uiso 1 1 calc R . .
C60 C 0.74371(13) 0.93930(11) 0.12448(10) 0.0167(5) Uani 1 1 d . . .
C61 C 1.15133(15) 1.15341(13) 0.20462(10) 0.0236(5) Uani 1 1 d . . .
C62 C 1.22527(14) 1.11672(12) 0.18821(10) 0.0203(5) Uani 1 1 d . . .
C63 C 1.30681(15) 1.14288(14) 0.18766(12) 0.0320(6) Uani 1 1 d . . .
H63 H 1.3199 1.1850 0.1999 0.038 Uiso 1 1 calc R . .
C64 C 1.36904(16) 1.10665(15) 0.16896(13) 0.0389(7) Uani 1 1 d . . .
H64 H 1.4262 1.1233 0.1690 0.047 Uiso 1 1 calc R . .
C65 C 1.34760(16) 1.04593(14) 0.15024(12) 0.0339(7) Uani 1 1 d . . .
H65 H 1.3887 1.0211 0.1355 0.041 Uiso 1 1 calc R . .
C66 C 1.26591(15) 1.02193(13) 0.15330(10) 0.0268(6) Uani 1 1 d . . .
H66 H 1.2519 0.9798 0.1415 0.032 Uiso 1 1 calc R . .
C67 C 0.67774(17) 0.82234(14) 0.27526(12) 0.0328(6) Uani 1 1 d . . .
C68 C 0.58556(16) 0.85012(13) 0.26748(10) 0.0247(6) Uani 1 1 d . . .
C69 C 0.51202(17) 0.81489(13) 0.27198(11) 0.0313(6) Uani 1 1 d . . .
H69 H 0.5186 0.7715 0.2808 0.038 Uiso 1 1 calc R . .
C70 C 0.42972(17) 0.84278(15) 0.26369(12) 0.0345(7) Uani 1 1 d . . .
H70 H 0.3785 0.8191 0.2657 0.041 Uiso 1 1 calc R . .
C71 C 0.42330(17) 0.90563(15) 0.25244(13) 0.0383(7) Uani 1 1 d . . .
H71 H 0.3674 0.9263 0.2473 0.046 Uiso 1 1 calc R . .
C72 C 0.49847(15) 0.93893(13) 0.24853(12) 0.0309(6) Uani 1 1 d . . .
H72 H 0.4931 0.9826 0.2410 0.037 Uiso 1 1 calc R . .
C111 C 0.56403(19) 0.11226(16) 0.34148(14) 0.0500(8) Uani 1 1 d . . .
H11A H 0.6051 0.1098 0.3822 0.075 Uiso 1 1 calc R . .
H11B H 0.5459 0.1558 0.3323 0.075 Uiso 1 1 calc R . .
H11C H 0.5942 0.0968 0.3110 0.075 Uiso 1 1 calc R . .
C222 C 0.4844(2) 0.07393(19) 0.33980(16) 0.0614(11) Uani 1 1 d . . .
N111 N 0.42380(19) 0.04382(19) 0.33967(18) 0.0965(14) Uani 1 1 d . . .
O111 O 0.11220(18) 0.46260(15) 0.48095(12) 0.0458(7) Uani 1 1 d . . .
O222 O 0.89552(13) 0.86717(11) 0.37221(10) 0.0459(6) Uani 1 1 d . . .
O333 O -0.01722(16) 0.55427(13) 0.42937(13) 0.0454(6) Uani 1 1 d . . .
H111 H 0.1142(17) 0.4409(13) 0.4575(12) 0.021(9) Uiso 1 1 d . . .
H555 H -0.045(2) 0.5554(17) 0.4052(14) 0.035(12) Uiso 1 1 d . . .
H222 H 0.083(2) 0.4837(17) 0.4676(15) 0.046(14) Uiso 1 1 d . . .
H666 H -0.049(2) 0.5519(18) 0.4528(16) 0.078(15) Uiso 1 1 d . . .
H444 H 0.897(3) 0.872(2) 0.4077(19) 0.117 Uiso 1 1 d . . .
H333 H 0.847(3) 0.862(2) 0.3483(19) 0.117 Uiso 1 1 d . . .

loop_
_atom_site_aniso_label
_atom_site_aniso_U_11
_atom_site_aniso_U_22
_atom_site_aniso_U_33
_atom_site_aniso_U_23
_atom_site_aniso_U_13
_atom_site_aniso_U_12
Ru1 0.01431(8) 0.02017(12) 0.02311(10) -0.00062(8) 0.00570(7) -0.00055(8)
Ru2 0.01577(9) 0.02113(12) 0.01780(9) 0.00151(8) 0.00571(7) 0.00206(8)
Ru3 0.01518(8) 0.01902(11) 0.01454(9) 0.00042(8) 0.00441(7) -0.00141(8)
Ru4 0.01588(9) 0.02145(12) 0.01565(9) 0.00119(8) 0.00482(7) -0.00230(8)
Cl1 0.0294(3) 0.0224(4) 0.0372(4) 0.0024(3) 0.0039(3) -0.0022(3)
Cl2 0.0348(3) 0.0239(4) 0.0326(3) -0.0023(3) 0.0132(3) 0.0049(3)
Cl3 0.0343(3) 0.0198(4) 0.0208(3) 0.0011(2) 0.0086(2) -0.0005(3)
Cl4 0.0287(3) 0.0244(4) 0.0311(3) 0.0058(3) 0.0018(3) -0.0028(3)
O1 0.0202(8) 0.0219(11) 0.0310(9) 0.0009(8) 0.0085(7) 0.0017(7)
O2 0.0429(11) 0.0207(12) 0.0406(11) 0.0008(9) 0.0185(9) -0.0051(9)
O3 0.0238(8) 0.0203(11) 0.0309(10) -0.0009(8) 0.0072(7) -0.0013(7)
O4 0.0462(12) 0.0262(14) 0.0672(14) -0.0084(10) 0.0203(10) -0.0107(10)
O5 0.0183(8) 0.0239(11) 0.0271(9) -0.0038(7) 0.0099(7) -0.0010(7)
O6 0.0381(10) 0.0241(13) 0.0530(12) -0.0078(9) 0.0157(9) -0.0033(9)
O7 0.0206(8) 0.0287(11) 0.0237(9) -0.0067(8) 0.0090(7) -0.0017(8)
O8 0.0417(12) 0.0278(15) 0.118(2) 0.0145(14) 0.0072(12) 0.0008(11)
N1 0.0167(9) 0.0203(12) 0.0259(11) 0.0007(9) 0.0033(8) -0.0013(8)
N2 0.0158(9) 0.0199(12) 0.0172(10) -0.0002(8) 0.0032(7) -0.0004(8)
N3 0.0199(10) 0.0232(13) 0.0200(10) -0.0002(9) 0.0073(8) -0.0004(9)
N4 0.0160(9) 0.0264(14) 0.0254(11) -0.0030(9) 0.0051(8) -0.0005(9)
N5 0.0211(10) 0.0222(13) 0.0170(10) 0.0007(8) 0.0067(8) 0.0017(8)
N6 0.0172(9) 0.0164(12) 0.0174(10) 0.0026(8) 0.0050(7) 0.0013(8)
N7 0.0176(9) 0.0216(12) 0.0232(11) -0.0001(9) 0.0065(8) 0.0013(8)
N8 0.0186(10) 0.0359(15) 0.0213(11) 0.0051(9) 0.0066(8) 0.0043(10)
N9 0.0175(9) 0.0189(12) 0.0177(10) -0.0029(8) 0.0036(8) -0.0021(8)
N10 0.0167(9) 0.0184(12) 0.0143(9) -0.0006(8) 0.0045(7) -0.0007(8)
N11 0.0212(9) 0.0168(12) 0.0167(10) 0.0012(8) 0.0070(8) -0.0015(8)
N12 0.0192(9) 0.0212(12) 0.0145(9) 0.0017(8) 0.0059(7) 0.0004(9)
N13 0.0183(9) 0.0188(12) 0.0172(10) 0.0038(8) 0.0064(8) 0.0022(8)
N14 0.0163(9) 0.0234(12) 0.0140(9) -0.0007(8) 0.0036(7) -0.0025(8)
N15 0.0182(9) 0.0189(12) 0.0188(10) 0.0011(8) 0.0029(8) -0.0018(8)
N16 0.0214(10) 0.0210(13) 0.0170(10) 0.0003(8) 0.0062(8) 0.0003(9)
C1 0.0210(12) 0.0346(18) 0.0351(15) -0.0032(13) 0.0032(11) -0.0047(12)
C2 0.0243(13) 0.040(2) 0.0427(17) -0.0106(14) -0.0008(12) -0.0107(13)
C3 0.0340(14) 0.0290(18) 0.0320(15) -0.0091(12) 0.0021(12) -0.0054(13)
C4 0.0215(12) 0.0227(16) 0.0301(14) -0.0034(11) 0.0026(10) 0.0002(11)
C5 0.0182(11) 0.0162(14) 0.0240(13) 0.0012(10) 0.0026(9) 0.0001(10)
C6 0.0195(11) 0.0173(14) 0.0167(12) 0.0005(9) 0.0030(9) 0.0005(10)
C7 0.0170(11) 0.0174(14) 0.0179(11) -0.0012(10) 0.0028(9) 0.0007(10)
C8 0.0179(11) 0.0156(14) 0.0160(11) 0.0009(9) 0.0048(9) -0.0023(9)
C9 0.0165(10) 0.0188(14) 0.0171(11) 0.0020(10) 0.0024(9) -0.0011(10)
C10 0.0168(11) 0.0222(15) 0.0175(12) 0.0046(10) 0.0052(9) 0.0021(10)
C11 0.0194(11) 0.0233(15) 0.0224(13) 0.0006(10) 0.0051(10) 0.0002(10)
C12 0.0228(12) 0.0261(16) 0.0218(13) 0.0001(11) 0.0018(10) 0.0003(11)
C13 0.0289(13) 0.0261(16) 0.0236(13) -0.0010(11) 0.0107(11) 0.0044(11)
C14 0.0231(12) 0.0261(16) 0.0260(13) -0.0006(11) 0.0120(10) 0.0022(11)
C15 0.0238(12) 0.0291(16) 0.0206(13) -0.0003(11) 0.0090(10) 0.0009(11)
C16 0.0294(13) 0.0335(17) 0.0151(12) 0.0026(11) 0.0073(10) 0.0019(12)
C17 0.0293(13) 0.0311(17) 0.0141(12) -0.0004(10) -0.0007(10) 0.0036(11)
C18 0.0181(11) 0.0274(16) 0.0211(13) -0.0022(11) 0.0019(9) 0.0030(11)
C19 0.0191(11) 0.0229(15) 0.0168(12) -0.0025(10) 0.0037(9) 0.0011(10)
C20 0.0179(11) 0.0385(18) 0.0258(14) 0.0024(12) 0.0063(10) 0.0053(11)
C21 0.0222(13) 0.042(2) 0.0334(15) 0.0154(13) 0.0018(11) 0.0130(12)
C22 0.0294(14) 0.044(2) 0.0233(14) 0.0129(12) 0.0048(11) 0.0106(13)
C23 0.0236(12) 0.0268(16) 0.0216(13) 0.0027(11) 0.0061(10) 0.0046(11)
C24 0.0163(11) 0.0174(14) 0.0200(12) -0.0004(10) 0.0054(9) -0.0004(10)
C25 0.0269(13) 0.0264(17) 0.0197(13) -0.0009(11) 0.0067(10) -0.0026(12)
C26 0.0189(11) 0.0247(16) 0.0253(13) -0.0040(11) 0.0055(10) -0.0039(11)
C27 0.0251(13) 0.0395(19) 0.0358(15) -0.0035(13) 0.0135(11) -0.0085(13)
C28 0.0228(13) 0.055(2) 0.0496(18) -0.0113(16) 0.0205(13) -0.0054(14)
C29 0.0269(14) 0.040(2) 0.0559(19) -0.0157(15) 0.0183(13) 0.0013(13)
C30 0.0244(13) 0.0238(17) 0.0450(17) -0.0053(12) 0.0105(12) 0.0029(12)
C31 0.0306(14) 0.0276(18) 0.0276(14) 0.0018(12) 0.0041(11) -0.0022(12)
C32 0.0240(13) 0.0324(18) 0.0285(14) 0.0041(12) 0.0062(11) -0.0031(12)
C33 0.0306(15) 0.041(2) 0.0541(19) 0.0063(15) 0.0146(14) -0.0087(14)
C34 0.0283(15) 0.057(3) 0.061(2) 0.0157(18) 0.0193(14) -0.0057(15)
C35 0.0255(14) 0.058(3) 0.0504(19) 0.0129(16) 0.0196(13) 0.0090(15)
C36 0.0258(13) 0.0368(19) 0.0358(15) 0.0050(13) 0.0134(11) 0.0062(12)
C37 0.0180(11) 0.0272(16) 0.0226(13) -0.0020(11) 0.0032(9) -0.0025(10)
C38 0.0200(12) 0.0315(17) 0.0208(13) -0.0025(11) -0.0024(10) 0.0008(11)
C39 0.0275(13) 0.0315(17) 0.0136(12) 0.0010(10) -0.0002(10) 0.0054(11)
C40 0.0212(11) 0.0265(15) 0.0177(12) -0.0012(10) 0.0051(9) -0.0016(11)
C41 0.0162(11) 0.0192(14) 0.0149(11) -0.0022(9) 0.0032(9) 0.0011(9)
C42 0.0198(11) 0.0170(14) 0.0129(11) 0.0008(9) 0.0025(9) -0.0012(10)
C43 0.0180(11) 0.0175(14) 0.0120(11) 0.0020(9) 0.0011(8) -0.0030(9)
C44 0.0169(11) 0.0182(14) 0.0165(11) 0.0008(9) 0.0033(9) 0.0009(10)
C45 0.0174(11) 0.0196(14) 0.0120(11) -0.0012(9) 0.0021(8) -0.0013(9)
C46 0.0157(11) 0.0208(14) 0.0166(11) -0.0002(10) 0.0034(9) -0.0012(10)
C47 0.0207(11) 0.0235(16) 0.0188(12) 0.0001(10) 0.0037(9) -0.0020(10)
C48 0.0270(13) 0.0295(17) 0.0169(12) 0.0038(10) 0.0008(10) -0.0014(11)
C49 0.0362(14) 0.0293(17) 0.0137(12) 0.0043(10) 0.0085(10) -0.0037(12)
C50 0.0253(12) 0.0233(16) 0.0226(13) -0.0013(10) 0.0107(10) -0.0067(11)
C51 0.0219(12) 0.0277(16) 0.0213(12) 0.0006(11) 0.0091(10) -0.0019(11)
C52 0.0291(13) 0.0374(18) 0.0193(13) -0.0016(11) 0.0097(10) 0.0025(12)
C53 0.0300(13) 0.0315(18) 0.0172(12) -0.0051(11) 0.0044(10) -0.0021(12)
C54 0.0198(11) 0.0223(15) 0.0198(12) -0.0004(10) 0.0037(9) -0.0016(10)
C55 0.0186(11) 0.0217(14) 0.0141(11) 0.0037(9) 0.0043(9) 0.0025(10)
C56 0.0164(11) 0.0206(15) 0.0234(13) 0.0014(10) 0.0034(9) -0.0027(10)
C57 0.0210(12) 0.0197(15) 0.0237(13) -0.0017(10) 0.0021(10) -0.0023(10)
C58 0.0250(12) 0.0221(15) 0.0184(12) -0.0012(10) 0.0031(10) -0.0008(11)
C59 0.0204(11) 0.0217(15) 0.0187(12) 0.0010(10) 0.0053(9) -0.0006(10)
C60 0.0157(10) 0.0192(14) 0.0141(11) 0.0008(9) 0.0016(8) 0.0000(9)
C61 0.0265(13) 0.0220(16) 0.0213(13) 0.0012(10) 0.0044(10) 0.0023(11)
C62 0.0216(12) 0.0240(15) 0.0152(12) 0.0029(10) 0.0048(9) -0.0012(11)
C63 0.0260(13) 0.0284(18) 0.0414(16) 0.0033(13) 0.0080(12) -0.0049(12)
C64 0.0188(13) 0.046(2) 0.0543(19) 0.0116(15) 0.0134(12) -0.0034(13)
C65 0.0261(13) 0.041(2) 0.0401(16) 0.0035(14) 0.0180(12) 0.0039(13)
C66 0.0263(13) 0.0307(17) 0.0238(13) -0.0031(11) 0.0073(10) 0.0040(12)
C67 0.0349(15) 0.0262(18) 0.0350(16) -0.0037(13) 0.0044(12) 0.0043(13)
C68 0.0305(13) 0.0240(16) 0.0211(13) -0.0051(11) 0.0093(10) -0.0026(12)
C69 0.0444(16) 0.0209(16) 0.0303(15) -0.0018(11) 0.0125(12) -0.0119(13)
C70 0.0302(14) 0.045(2) 0.0341(16) -0.0008(13) 0.0183(12) -0.0091(13)
C71 0.0243(14) 0.041(2) 0.0513(19) -0.0009(15) 0.0135(13) -0.0042(13)
C72 0.0263(13) 0.0273(17) 0.0414(16) 0.0033(12) 0.0131(12) 0.0007(12)
C111 0.0498(18) 0.049(2) 0.0479(19) -0.0138(16) 0.0068(15) -0.0030(17)
C222 0.051(2) 0.073(3) 0.058(2) -0.023(2) 0.0099(18) 0.022(2)
N111 0.0350(16) 0.105(3) 0.155(4) -0.047(3) 0.035(2) -0.0101(19)
O111 0.0407(14) 0.0461(19) 0.0493(16) -0.0173(14) 0.0085(12) 0.0068(13)
O222 0.0307(11) 0.0391(15) 0.0678(16) 0.0140(13) 0.0120(11) 0.0082(10)
O333 0.0427(14) 0.0569(17) 0.0321(14) 0.0026(12) 0.0010(13) 0.0006(12)

loop_
_atom_type_symbol
_atom_type_description
_atom_type_scat_dispersion_real
_atom_type_scat_dispersion_imag
_atom_type_scat_source
C C 0.0033 0.0016 'International Tables Vol C Tables 4.2.6.8 and 6.1.1.4'
H H 0.0000 0.0000 'International Tables Vol C Tables 4.2.6.8 and 6.1.1.4'
N N 0.0061 0.0033 'International Tables Vol C Tables 4.2.6.8 and 6.1.1.4'
O O 0.0106 0.0060 'International Tables Vol C Tables 4.2.6.8 and 6.1.1.4'
Cl Cl 0.1484 0.1585 'International Tables Vol C Tables 4.2.6.8 and 6.1.1.4'
Ru Ru -1.2594 0.8363 'International Tables Vol C Tables 4.2.6.8 and 6.1.1.4'

loop_
_geom_angle_atom_site_label_1
_geom_angle_atom_site_label_2
_geom_angle_atom_site_label_3
_geom_angle
_geom_angle_site_symmetry_1
_geom_angle_site_symmetry_3
_geom_angle_publ_flag
N2 Ru1 N1 79.57(7) . . ?
N2 Ru1 N3 80.16(7) . . ?
N1 Ru1 N3 159.55(7) . . ?
N2 Ru1 O1 97.61(7) . . ?
N1 Ru1 O1 86.19(7) . . ?
N3 Ru1 O1 93.82(7) . . ?
N2 Ru1 N4 175.54(8) . . ?
N1 Ru1 N4 102.24(7) . . ?
N3 Ru1 N4 97.78(7) . . ?
O1 Ru1 N4 78.51(7) . . ?
N2 Ru1 Cl1 89.58(6) . . ?
N1 Ru1 Cl1 89.93(6) . . ?
N3 Ru1 Cl1 92.62(6) . . ?
O1 Ru1 Cl1 171.07(4) . . ?
N4 Ru1 Cl1 94.48(6) . . ?
N6 Ru2 N5 80.06(7) . . ?
N6 Ru2 N7 80.06(7) . . ?
N5 Ru2 N7 159.96(7) . . ?
N6 Ru2 O3 89.38(7) . . ?
N5 Ru2 O3 90.13(7) . . ?
N7 Ru2 O3 92.19(7) . . ?
N6 Ru2 N8 168.30(9) . . ?
N5 Ru2 N8 98.54(7) . . ?
N7 Ru2 N8 101.45(7) . . ?
O3 Ru2 N8 78.98(8) . . ?
N6 Ru2 Cl2 96.33(6) . . ?
N5 Ru2 Cl2 91.42(6) . . ?
N7 Ru2 Cl2 88.25(6) . . ?
O3 Ru2 Cl2 174.26(4) . . ?
N8 Ru2 Cl2 95.32(6) . . ?
N10 Ru3 N9 79.83(7) . . ?
N10 Ru3 N11 80.07(7) . . ?
N9 Ru3 N11 159.80(7) . . ?
N10 Ru3 O5 98.05(7) . . ?
N9 Ru3 O5 91.00(7) . . ?
N11 Ru3 O5 89.84(7) . . ?
N10 Ru3 N12 175.61(8) . . ?
N9 Ru3 N12 98.15(7) . . ?
N11 Ru3 N12 101.76(7) . . ?
O5 Ru3 N12 78.04(7) . . ?
N10 Ru3 Cl3 90.07(6) . . ?
N9 Ru3 Cl3 90.95(6) . . ?
N11 Ru3 Cl3 91.05(6) . . ?
O5 Ru3 Cl3 171.86(4) . . ?
N12 Ru3 Cl3 93.86(6) . . ?
N14 Ru4 N13 79.71(7) . . ?
N14 Ru4 N15 80.45(7) . . ?
N13 Ru4 N15 160.15(7) . . ?
N14 Ru4 O7 93.25(7) . . ?
N13 Ru4 O7 89.63(7) . . ?
N15 Ru4 O7 91.72(7) . . ?
N14 Ru4 N16 172.41(8) . . ?
N13 Ru4 N16 102.59(7) . . ?
N15 Ru4 N16 97.13(7) . . ?
O7 Ru4 N16 79.59(7) . . ?
N14 Ru4 Cl4 92.89(6) . . ?
N13 Ru4 Cl4 90.71(6) . . ?
N15 Ru4 Cl4 90.05(6) . . ?
O7 Ru4 Cl4 173.81(4) . . ?
N16 Ru4 Cl4 94.31(6) . . ?
C25 O1 Ru1 116.15(16) . . ?
C31 O3 Ru2 117.27(16) . . ?
C61 O5 Ru3 117.04(15) . . ?
C67 O7 Ru4 114.83(16) . . ?
C1 N1 C5 117.5(2) . . ?
C1 N1 Ru1 127.20(16) . . ?
C5 N1 Ru1 114.41(14) . . ?
C9 N2 C6 122.67(17) . . ?
C9 N2 Ru1 118.32(14) . . ?
C6 N2 Ru1 118.96(14) . . ?
C14 N3 C10 117.34(19) . . ?
C14 N3 Ru1 129.18(14) . . ?
C10 N3 Ru1 113.03(14) . . ?
C30 N4 C26 118.8(2) . . ?
C30 N4 Ru1 127.26(17) . . ?
C26 N4 Ru1 113.71(15) . . ?
C15 N5 C19 118.15(18) . . ?
C15 N5 Ru2 127.37(15) . . ?
C19 N5 Ru2 114.02(14) . . ?
C8 N6 C7 122.71(17) . . ?
C8 N6 Ru2 117.18(13) . . ?
C7 N6 Ru2 119.54(14) . . ?
C20 N7 C24 117.8(2) . . ?
C20 N7 Ru2 127.46(15) . . ?
C24 N7 Ru2 113.31(14) . . ?
C36 N8 C32 118.2(2) . . ?
C36 N8 Ru2 128.55(19) . . ?
C32 N8 Ru2 113.20(16) . . ?
C37 N9 C41 117.97(19) . . ?
C37 N9 Ru3 127.47(15) . . ?
C41 N9 Ru3 114.06(14) . . ?
C45 N10 C42 122.64(17) . . ?
C45 N10 Ru3 117.94(13) . . ?
C42 N10 Ru3 119.34(13) . . ?
C50 N11 C46 118.34(18) . . ?
C50 N11 Ru3 127.46(15) . . ?
C46 N11 Ru3 113.52(13) . . ?
C62 N12 C66 118.3(2) . . ?
C62 N12 Ru3 113.78(14) . . ?
C66 N12 Ru3 127.80(17) . . ?
C51 N13 C55 118.33(18) . . ?
C51 N13 Ru4 127.25(14) . . ?
C55 N13 Ru4 114.10(13) . . ?
C44 N14 C43 123.04(17) . . ?
C44 N14 Ru4 118.08(13) . . ?
C43 N14 Ru4 118.89(13) . . ?
C56 N15 C60 117.64(19) . . ?
C56 N15 Ru4 128.50(15) . . ?
C60 N15 Ru4 113.62(14) . . ?
C72 N16 C68 117.6(2) . . ?
C72 N16 Ru4 129.34(17) . . ?
C68 N16 Ru4 112.71(15) . . ?
N1 C1 C2 123.2(2) . . ?
N1 C1 H1 118.4 . . ?
C2 C1 H1 118.4 . . ?
C1 C2 C3 119.0(2) . . ?
C1 C2 H2 120.5 . . ?
C3 C2 H2 120.5 . . ?
C4 C3 C2 118.9(2) . . ?
C4 C3 H3 120.6 . . ?
C2 C3 H3 120.6 . . ?
C3 C4 C5 119.7(2) . . ?
C3 C4 H4 120.1 . . ?
C5 C4 H4 120.1 . . ?
N1 C5 C4 121.7(2) . . ?
N1 C5 C6 113.7(2) . . ?
C4 C5 C6 124.1(2) . . ?
N2 C6 C7 117.45(19) . . ?
N2 C6 C5 111.51(18) . . ?
C7 C6 C5 130.9(2) . . ?
N6 C7 C6 117.17(19) . . ?
N6 C7 C19 111.75(17) . . ?
C6 C7 C19 130.83(19) . . ?
N6 C8 C9 117.54(19) . . ?
N6 C8 C24 112.20(18) . . ?
C9 C8 C24 130.11(19) . . ?
N2 C9 C8 117.23(19) . . ?
N2 C9 C10 113.07(18) . . ?
C8 C9 C10 129.65(19) . . ?
N3 C10 C11 121.1(2) . . ?
N3 C10 C9 114.32(18) . . ?
C11 C10 C9 124.30(19) . . ?
C12 C11 C10 120.4(2) . . ?
C12 C11 H11 119.8 . . ?
C10 C11 H11 119.8 . . ?
C11 C12 C13 118.8(2) . . ?
C11 C12 H12 120.6 . . ?
C13 C12 H12 120.6 . . ?
C14 C13 C12 118.9(2) . . ?
C14 C13 H13 120.5 . . ?
C12 C13 H13 120.5 . . ?
N3 C14 C13 123.3(2) . . ?
N3 C14 H14 118.4 . . ?
C13 C14 H14 118.4 . . ?
N5 C15 C16 123.3(2) . . ?
N5 C15 H15 118.4 . . ?
C16 C15 H15 118.4 . . ?
C15 C16 C17 118.7(2) . . ?
C15 C16 H16 120.6 . . ?
C17 C16 H16 120.6 . . ?
C16 C17 C18 119.5(2) . . ?
C16 C17 H17 120.3 . . ?
C18 C17 H17 120.3 . . ?
C19 C18 C17 119.4(2) . . ?
C19 C18 H18 120.3 . . ?
C17 C18 H18 120.3 . . ?
N5 C19 C18 120.7(2) . . ?
N5 C19 C7 114.11(18) . . ?
C18 C19 C7 124.56(19) . . ?
N7 C20 C21 122.8(2) . . ?
N7 C20 H20 118.6 . . ?
C21 C20 H20 118.6 . . ?
C20 C21 C22 119.9(2) . . ?
C20 C21 H21 120.1 . . ?
C22 C21 H21 120.1 . . ?
C23 C22 C21 118.5(2) . . ?
C23 C22 H22 120.7 . . ?
C21 C22 H22 120.7 . . ?
C22 C23 C24 119.7(2) . . ?
C22 C23 H23 120.2 . . ?
C24 C23 H23 120.2 . . ?
N7 C24 C23 121.3(2) . . ?
N7 C24 C8 113.69(19) . . ?
C23 C24 C8 124.21(19) . . ?
O2 C25 O1 124.5(2) . . ?
O2 C25 C26 120.3(2) . . ?
O1 C25 C26 115.2(2) . . ?
N4 C26 C27 121.9(2) . . ?
N4 C26 C25 114.91(19) . . ?
C27 C26 C25 123.1(2) . . ?
C28 C27 C26 118.6(3) . . ?
C28 C27 H27 120.7 . . ?
C26 C27 H27 120.7 . . ?
C29 C28 C27 119.7(2) . . ?
C29 C28 H28 120.1 . . ?
C27 C28 H28 120.1 . . ?
C28 C29 C30 119.3(3) . . ?
C28 C29 H29 120.3 . . ?
C30 C29 H29 120.3 . . ?
N4 C30 C29 121.5(3) . . ?
N4 C30 H30 119.2 . . ?
C29 C30 H30 119.2 . . ?
O4 C31 O3 124.1(2) . . ?
O4 C31 C32 120.6(2) . . ?
O3 C31 C32 115.3(2) . . ?
N8 C32 C33 122.4(2) . . ?
N8 C32 C31 115.2(2) . . ?
C33 C32 C31 122.4(3) . . ?
C34 C33 C32 118.5(3) . . ?
C34 C33 H33 120.8 . . ?
C32 C33 H33 120.8 . . ?
C35 C34 C33 119.6(3) . . ?
C35 C34 H34 120.2 . . ?
C33 C34 H34 120.2 . . ?
C34 C35 C36 119.3(3) . . ?
C34 C35 H35 120.3 . . ?
C36 C35 H35 120.3 . . ?
N8 C36 C35 121.9(3) . . ?
N8 C36 H36 119.1 . . ?
C35 C36 H36 119.1 . . ?
N9 C37 C38 123.2(2) . . ?
N9 C37 H37 118.4 . . ?
C38 C37 H37 118.4 . . ?
C37 C38 C39 118.5(2) . . ?
C37 C38 H38 120.7 . . ?
C39 C38 H38 120.7 . . ?
C40 C39 C38 119.6(2) . . ?
C40 C39 H39 120.2 . . ?
C38 C39 H39 120.2 . . ?
C39 C40 C41 119.6(2) . . ?
C39 C40 H40 120.2 . . ?
C41 C40 H40 120.2 . . ?
N9 C41 C40 120.86(19) . . ?
N9 C41 C42 114.35(18) . . ?
C40 C41 C42 124.3(2) . . ?
N10 C42 C43 117.67(18) . . ?
N10 C42 C41 111.75(18) . . ?
C43 C42 C41 130.58(19) . . ?
N14 C43 C42 116.75(18) . . ?
N14 C43 C55 111.99(17) . . ?
C42 C43 C55 131.19(19) . . ?
N14 C44 C45 117.50(19) . . ?
N14 C44 C60 112.58(18) . . ?
C45 C44 C60 129.90(19) . . ?
N10 C45 C44 117.28(18) . . ?
N10 C45 C46 112.64(18) . . ?
C44 C45 C46 130.01(19) . . ?
N11 C46 C47 120.5(2) . . ?
N11 C46 C45 114.04(18) . . ?
C47 C46 C45 124.97(19) . . ?
C48 C47 C46 120.2(2) . . ?
C48 C47 H47 119.9 . . ?
C46 C47 H47 119.9 . . ?
C49 C48 C47 118.8(2) . . ?
C49 C48 H48 120.6 . . ?
C47 C48 H48 120.6 . . ?
C48 C49 C50 119.2(2) . . ?
C48 C49 H49 120.4 . . ?
C50 C49 H49 120.4 . . ?
N11 C50 C49 122.8(2) . . ?
N11 C50 H50 118.6 . . ?
C49 C50 H50 118.6 . . ?
N13 C51 C52 123.3(2) . . ?
N13 C51 H51 118.3 . . ?
C52 C51 H51 118.3 . . ?
C51 C52 C53 118.3(2) . . ?
C51 C52 H52 120.9 . . ?
C53 C52 H52 120.9 . . ?
C54 C53 C52 119.4(2) . . ?
C54 C53 H53 120.3 . . ?
C52 C53 H53 120.3 . . ?
C53 C54 C55 120.2(2) . . ?
C53 C54 H54 119.9 . . ?
C55 C54 H54 119.9 . . ?
N13 C55 C54 120.35(19) . . ?
N13 C55 C43 114.18(18) . . ?
C54 C55 C43 125.15(19) . . ?
N15 C56 C57 123.4(2) . . ?
N15 C56 H56 118.3 . . ?
C57 C56 H56 118.3 . . ?
C56 C57 C58 118.5(2) . . ?
C56 C57 H57 120.7 . . ?
C58 C57 H57 120.7 . . ?
C59 C58 C57 119.2(2) . . ?
C59 C58 H58 120.4 . . ?
C57 C58 H58 120.4 . . ?
C58 C59 C60 120.0(2) . . ?
C58 C59 H59 120.0 . . ?
C60 C59 H59 120.0 . . ?
N15 C60 C59 120.9(2) . . ?
N15 C60 C44 113.98(18) . . ?
C59 C60 C44 124.83(19) . . ?
O6 C61 O5 124.2(2) . . ?
O6 C61 C62 120.9(2) . . ?
O5 C61 C62 114.9(2) . . ?
N12 C62 C63 122.4(2) . . ?
N12 C62 C61 115.0(2) . . ?
C63 C62 C61 122.6(2) . . ?
C62 C63 C64 118.6(3) . . ?
C62 C63 H63 120.7 . . ?
C64 C63 H63 120.7 . . ?
C63 C64 C65 119.5(2) . . ?
C63 C64 H64 120.3 . . ?
C65 C64 H64 120.3 . . ?
C66 C65 C64 119.1(2) . . ?
C66 C65 H65 120.4 . . ?
C64 C65 H65 120.4 . . ?
N12 C66 C65 121.9(3) . . ?
N12 C66 H66 119.1 . . ?
C65 C66 H66 119.1 . . ?
O8 C67 O7 123.6(3) . . ?
O8 C67 C68 119.3(3) . . ?
O7 C67 C68 117.1(2) . . ?
N16 C68 C69 122.0(2) . . ?
N16 C68 C67 115.4(2) . . ?
C69 C68 C67 122.7(3) . . ?
C70 C69 C68 119.8(3) . . ?
C70 C69 H69 120.1 . . ?
C68 C69 H69 120.1 . . ?
C71 C70 C69 118.4(2) . . ?
C71 C70 H70 120.8 . . ?
C69 C70 H70 120.8 . . ?
C70 C71 C72 119.8(3) . . ?
C70 C71 H71 120.1 . . ?
C72 C71 H71 120.1 . . ?
N16 C72 C71 122.4(3) . . ?
N16 C72 H72 118.8 . . ?
C71 C72 H72 118.8 . . ?
C222 C111 H11A 109.5 . . ?
C222 C111 H11B 109.5 . . ?
H11A C111 H11B 109.5 . . ?
C222 C111 H11C 109.5 . . ?
H11A C111 H11C 109.5 . . ?
H11B C111 H11C 109.5 . . ?
N111 C222 C111 178.5(5) . . ?
H111 O111 H222 105(4) . . ?
H444 O222 H333 118(4) . . ?
H555 O333 H666 100(4) . . ?

loop_
_geom_bond_atom_site_label_1
_geom_bond_atom_site_label_2
_geom_bond_distance
_geom_bond_site_symmetry_2
_geom_bond_publ_flag
Ru1 N2 1.9287(16) . ?
Ru1 N1 2.0363(19) . ?
Ru1 N3 2.0555(18) . ?
Ru1 O1 2.0727(17) . ?
Ru1 N4 2.0804(17) . ?
Ru1 Cl1 2.3822(7) . ?
Ru2 N6 1.9190(16) . ?
Ru2 N5 2.0312(18) . ?
Ru2 N7 2.0366(18) . ?
Ru2 O3 2.0562(17) . ?
Ru2 N8 2.0892(18) . ?
Ru2 Cl2 2.3584(7) . ?
Ru3 N10 1.9367(17) . ?
Ru3 N9 2.0476(17) . ?
Ru3 N11 2.0507(17) . ?
Ru3 O5 2.0680(17) . ?
Ru3 N12 2.0931(17) . ?
Ru3 Cl3 2.3779(7) . ?
Ru4 N14 1.9346(17) . ?
Ru4 N13 2.0443(18) . ?
Ru4 N15 2.0456(18) . ?
Ru4 O7 2.0828(18) . ?
Ru4 N16 2.0912(18) . ?
Ru4 Cl4 2.3854(7) . ?
O1 C25 1.280(3) . ?
O2 C25 1.231(3) . ?
O3 C31 1.289(3) . ?
O4 C31 1.232(3) . ?
O5 C61 1.289(3) . ?
O6 C61 1.230(3) . ?
O7 C67 1.278(3) . ?
O8 C67 1.222(3) . ?
N1 C1 1.346(3) . ?
N1 C5 1.373(3) . ?
N2 C9 1.365(3) . ?
N2 C6 1.367(3) . ?
N3 C14 1.348(3) . ?
N3 C10 1.376(3) . ?
N4 C30 1.341(3) . ?
N4 C26 1.354(3) . ?
N5 C15 1.343(3) . ?
N5 C19 1.377(3) . ?
N6 C8 1.363(3) . ?
N6 C7 1.366(3) . ?
N7 C20 1.346(3) . ?
N7 C24 1.373(3) . ?
N8 C36 1.341(3) . ?
N8 C32 1.365(3) . ?
N9 C37 1.346(3) . ?
N9 C41 1.373(3) . ?
N10 C45 1.368(3) . ?
N10 C42 1.371(3) . ?
N11 C50 1.342(3) . ?
N11 C46 1.376(3) . ?
N12 C62 1.350(3) . ?
N12 C66 1.352(3) . ?
N13 C51 1.347(3) . ?
N13 C55 1.373(3) . ?
N14 C44 1.369(3) . ?
N14 C43 1.369(3) . ?
N15 C56 1.346(3) . ?
N15 C60 1.376(3) . ?
N16 C72 1.347(3) . ?
N16 C68 1.348(3) . ?
C1 C2 1.374(3) . ?
C1 H1 0.9500 . ?
C2 C3 1.394(3) . ?
C2 H2 0.9500 . ?
C3 C4 1.372(3) . ?
C3 H3 0.9500 . ?
C4 C5 1.385(3) . ?
C4 H4 0.9500 . ?
C5 C6 1.473(3) . ?
C6 C7 1.398(3) . ?
C7 C19 1.468(3) . ?
C8 C9 1.400(3) . ?
C8 C24 1.458(3) . ?
C9 C10 1.454(3) . ?
C10 C11 1.381(3) . ?
C11 C12 1.370(3) . ?
C11 H11 0.9500 . ?
C12 C13 1.386(3) . ?
C12 H12 0.9500 . ?
C13 C14 1.375(3) . ?
C13 H13 0.9500 . ?
C14 H14 0.9500 . ?
C15 C16 1.368(3) . ?
C15 H15 0.9500 . ?
C16 C17 1.380(3) . ?
C16 H16 0.9500 . ?
C17 C18 1.385(3) . ?
C17 H17 0.9500 . ?
C18 C19 1.385(3) . ?
C18 H18 0.9500 . ?
C20 C21 1.363(3) . ?
C20 H20 0.9500 . ?
C21 C22 1.389(3) . ?
C21 H21 0.9500 . ?
C22 C23 1.372(3) . ?
C22 H22 0.9500 . ?
C23 C24 1.393(3) . ?
C23 H23 0.9500 . ?
C25 C26 1.501(3) . ?
C26 C27 1.383(3) . ?
C27 C28 1.383(4) . ?
C27 H27 0.9500 . ?
C28 C29 1.364(4) . ?
C28 H28 0.9500 . ?
C29 C30 1.391(3) . ?
C29 H29 0.9500 . ?
C30 H30 0.9500 . ?
C31 C32 1.503(3) . ?
C32 C33 1.386(3) . ?
C33 C34 1.385(4) . ?
C33 H33 0.9500 . ?
C34 C35 1.373(4) . ?
C34 H34 0.9500 . ?
C35 C36 1.396(3) . ?
C35 H35 0.9500 . ?
C36 H36 0.9500 . ?
C37 C38 1.380(3) . ?
C37 H37 0.9500 . ?
C38 C39 1.383(3) . ?
C38 H38 0.9500 . ?
C39 C40 1.376(3) . ?
C39 H39 0.9500 . ?
C40 C41 1.392(3) . ?
C40 H40 0.9500 . ?
C41 C42 1.476(3) . ?
C42 C43 1.403(3) . ?
C43 C55 1.466(3) . ?
C44 C45 1.399(3) . ?
C44 C60 1.475(3) . ?
C45 C46 1.464(3) . ?
C46 C47 1.387(3) . ?
C47 C48 1.380(3) . ?
C47 H47 0.9500 . ?
C48 C49 1.379(3) . ?
C48 H48 0.9500 . ?
C49 C50 1.381(3) . ?
C49 H49 0.9500 . ?
C50 H50 0.9500 . ?
C51 C52 1.373(3) . ?
C51 H51 0.9500 . ?
C52 C53 1.388(3) . ?
C52 H52 0.9500 . ?
C53 C54 1.375(3) . ?
C53 H53 0.9500 . ?
C54 C55 1.385(3) . ?
C54 H54 0.9500 . ?
C56 C57 1.375(3) . ?
C56 H56 0.9500 . ?
C57 C58 1.382(3) . ?
C57 H57 0.9500 . ?
C58 C59 1.378(3) . ?
C58 H58 0.9500 . ?
C59 C60 1.380(3) . ?
C59 H59 0.9500 . ?
C61 C62 1.505(3) . ?
C62 C63 1.379(3) . ?
C63 C64 1.380(4) . ?
C63 H63 0.9500 . ?
C64 C65 1.382(4) . ?
C64 H64 0.9500 . ?
C65 C66 1.378(3) . ?
C65 H65 0.9500 . ?
C66 H66 0.9500 . ?
C67 C68 1.509(3) . ?
C68 C69 1.386(3) . ?
C69 C70 1.372(3) . ?
C69 H69 0.9500 . ?
C70 C71 1.369(4) . ?
C70 H70 0.9500 . ?
C71 C72 1.382(3) . ?
C71 H71 0.9500 . ?
C72 H72 0.9500 . ?
C111 C222 1.470(5) . ?
C111 H11A 0.9800 . ?
C111 H11B 0.9800 . ?
C111 H11C 0.9800 . ?
C222 N111 1.134(4) . ?
O111 H111 0.71(3) . ?
O111 H222 0.65(3) . ?
O222 H444 0.80(4) . ?
O222 H333 0.82(4) . ?
O333 H555 0.61(3) . ?
O333 H666 0.81(3) . ?

loop_
_geom_torsion_atom_site_label_1
_geom_torsion_atom_site_label_2
_geom_torsion_atom_site_label_3
_geom_torsion_atom_site_label_4
_geom_torsion
_geom_torsion_site_symmetry_1
_geom_torsion_site_symmetry_2
_geom_torsion_site_symmetry_3
_geom_torsion_site_symmetry_4
_geom_torsion_publ_flag
N2 Ru1 O1 C25 172.49(16) . . . . ?
N1 Ru1 O1 C25 93.55(16) . . . . ?
N3 Ru1 O1 C25 -106.94(16) . . . . ?
N4 Ru1 O1 C25 -9.76(16) . . . . ?
Cl1 Ru1 O1 C25 29.1(4) . . . . ?
N6 Ru2 O3 C31 178.55(17) . . . . ?
N5 Ru2 O3 C31 98.49(17) . . . . ?
N7 Ru2 O3 C31 -101.42(17) . . . . ?
N8 Ru2 O3 C31 -0.18(16) . . . . ?
Cl2 Ru2 O3 C31 -7.1(6) . . . . ?
N10 Ru3 O5 C61 168.11(16) . . . . ?
N9 Ru3 O5 C61 88.24(16) . . . . ?
N11 Ru3 O5 C61 -111.94(16) . . . . ?
N12 Ru3 O5 C61 -9.88(15) . . . . ?
Cl3 Ru3 O5 C61 -15.6(4) . . . . ?
N14 Ru4 O7 C67 -173.73(17) . . . . ?
N13 Ru4 O7 C67 106.60(17) . . . . ?
N15 Ru4 O7 C67 -93.20(17) . . . . ?
N16 Ru4 O7 C67 3.73(16) . . . . ?
Cl4 Ru4 O7 C67 13.4(5) . . . . ?
N2 Ru1 N1 C1 -165.0(2) . . . . ?
N3 Ru1 N1 C1 -157.3(2) . . . . ?
O1 Ru1 N1 C1 -66.6(2) . . . . ?
N4 Ru1 N1 C1 10.8(2) . . . . ?
Cl1 Ru1 N1 C1 105.4(2) . . . . ?
N2 Ru1 N1 C5 4.03(17) . . . . ?
N3 Ru1 N1 C5 11.8(3) . . . . ?
O1 Ru1 N1 C5 102.49(17) . . . . ?
N4 Ru1 N1 C5 179.86(17) . . . . ?
Cl1 Ru1 N1 C5 -85.56(17) . . . . ?
N1 Ru1 N2 C9 171.15(19) . . . . ?
N3 Ru1 N2 C9 -6.11(17) . . . . ?
O1 Ru1 N2 C9 86.47(18) . . . . ?
N4 Ru1 N2 C9 56.8(11) . . . . ?
Cl1 Ru1 N2 C9 -98.84(17) . . . . ?
N1 Ru1 N2 C6 -11.30(18) . . . . ?
N3 Ru1 N2 C6 171.44(19) . . . . ?
O1 Ru1 N2 C6 -95.98(18) . . . . ?
N4 Ru1 N2 C6 -125.6(10) . . . . ?
Cl1 Ru1 N2 C6 78.71(17) . . . . ?
N2 Ru1 N3 C14 -172.5(2) . . . . ?
N1 Ru1 N3 C14 179.8(2) . . . . ?
O1 Ru1 N3 C14 90.4(2) . . . . ?
N4 Ru1 N3 C14 11.5(2) . . . . ?
Cl1 Ru1 N3 C14 -83.4(2) . . . . ?
N2 Ru1 N3 C10 -0.53(17) . . . . ?
N1 Ru1 N3 C10 -8.3(3) . . . . ?
O1 Ru1 N3 C10 -97.60(17) . . . . ?
N4 Ru1 N3 C10 -176.52(17) . . . . ?
Cl1 Ru1 N3 C10 88.59(16) . . . . ?
N2 Ru1 N4 C30 -141.9(10) . . . . ?
N1 Ru1 N4 C30 104.6(2) . . . . ?
N3 Ru1 N4 C30 -79.6(2) . . . . ?
O1 Ru1 N4 C30 -171.9(2) . . . . ?
Cl1 Ru1 N4 C30 13.7(2) . . . . ?
N2 Ru1 N4 C26 33.0(11) . . . . ?
N1 Ru1 N4 C26 -80.51(16) . . . . ?
N3 Ru1 N4 C26 95.31(16) . . . . ?
O1 Ru1 N4 C26 2.98(15) . . . . ?
Cl1 Ru1 N4 C26 -171.42(15) . . . . ?
N6 Ru2 N5 C15 -171.3(2) . . . . ?
N7 Ru2 N5 C15 -178.7(2) . . . . ?
O3 Ru2 N5 C15 -81.9(2) . . . . ?
N8 Ru2 N5 C15 -3.1(2) . . . . ?
Cl2 Ru2 N5 C15 92.5(2) . . . . ?
N6 Ru2 N5 C19 0.68(16) . . . . ?
N7 Ru2 N5 C19 -6.7(3) . . . . ?
O3 Ru2 N5 C19 90.04(17) . . . . ?
N8 Ru2 N5 C19 168.92(17) . . . . ?
Cl2 Ru2 N5 C19 -95.49(16) . . . . ?
N5 Ru2 N6 C8 166.43(18) . . . . ?
N7 Ru2 N6 C8 -16.14(17) . . . . ?
O3 Ru2 N6 C8 76.20(17) . . . . ?
N8 Ru2 N6 C8 82.4(4) . . . . ?
Cl2 Ru2 N6 C8 -103.23(16) . . . . ?
N5 Ru2 N6 C7 -5.13(17) . . . . ?
N7 Ru2 N6 C7 172.31(19) . . . . ?
O3 Ru2 N6 C7 -95.36(18) . . . . ?
N8 Ru2 N6 C7 -89.2(4) . . . . ?
Cl2 Ru2 N6 C7 85.21(17) . . . . ?
N6 Ru2 N7 C20 -159.0(2) . . . . ?
N5 Ru2 N7 C20 -151.6(2) . . . . ?
O3 Ru2 N7 C20 112.0(2) . . . . ?
N8 Ru2 N7 C20 32.8(2) . . . . ?
Cl2 Ru2 N7 C20 -62.2(2) . . . . ?
N6 Ru2 N7 C24 6.97(17) . . . . ?
N5 Ru2 N7 C24 14.4(3) . . . . ?
O3 Ru2 N7 C24 -82.02(17) . . . . ?
N8 Ru2 N7 C24 -161.22(17) . . . . ?
Cl2 Ru2 N7 C24 103.71(16) . . . . ?
N6 Ru2 N8 C36 172.2(3) . . . . ?
N5 Ru2 N8 C36 90.1(2) . . . . ?
N7 Ru2 N8 C36 -91.5(2) . . . . ?
O3 Ru2 N8 C36 178.5(2) . . . . ?
Cl2 Ru2 N8 C36 -2.2(2) . . . . ?
N6 Ru2 N8 C32 -7.5(5) . . . . ?
N5 Ru2 N8 C32 -89.70(17) . . . . ?
N7 Ru2 N8 C32 88.77(17) . . . . ?
O3 Ru2 N8 C32 -1.25(16) . . . . ?
Cl2 Ru2 N8 C32 178.06(15) . . . . ?
N10 Ru3 N9 C37 172.4(2) . . . . ?
N11 Ru3 N9 C37 178.2(2) . . . . ?
O5 Ru3 N9 C37 -89.6(2) . . . . ?
N12 Ru3 N9 C37 -11.5(2) . . . . ?
Cl3 Ru3 N9 C37 82.5(2) . . . . ?
N10 Ru3 N9 C41 0.82(16) . . . . ?
N11 Ru3 N9 C41 6.5(3) . . . . ?
O5 Ru3 N9 C41 98.81(16) . . . . ?
N12 Ru3 N9 C41 176.87(16) . . . . ?
Cl3 Ru3 N9 C41 -89.09(16) . . . . ?
N9 Ru3 N10 C45 -172.23(18) . . . . ?
N11 Ru3 N10 C45 9.77(17) . . . . ?
O5 Ru3 N10 C45 98.20(17) . . . . ?
N12 Ru3 N10 C45 124.9(9) . . . . ?
Cl3 Ru3 N10 C45 -81.28(17) . . . . ?
N9 Ru3 N10 C42 4.55(17) . . . . ?
N11 Ru3 N10 C42 -173.44(19) . . . . ?
O5 Ru3 N10 C42 -85.02(17) . . . . ?
N12 Ru3 N10 C42 -58.4(10) . . . . ?
Cl3 Ru3 N10 C42 95.51(17) . . . . ?
N10 Ru3 N11 C50 168.3(2) . . . . ?
N9 Ru3 N11 C50 162.6(2) . . . . ?
O5 Ru3 N11 C50 70.1(2) . . . . ?
N12 Ru3 N11 C50 -7.6(2) . . . . ?
Cl3 Ru3 N11 C50 -101.8(2) . . . . ?
N10 Ru3 N11 C46 -1.99(16) . . . . ?
N9 Ru3 N11 C46 -7.7(3) . . . . ?
O5 Ru3 N11 C46 -100.19(16) . . . . ?
N12 Ru3 N11 C46 -177.94(16) . . . . ?
Cl3 Ru3 N11 C46 87.90(16) . . . . ?
N10 Ru3 N12 C62 -17.9(10) . . . . ?
N9 Ru3 N12 C62 -80.22(16) . . . . ?
N11 Ru3 N12 C62 96.38(16) . . . . ?
O5 Ru3 N12 C62 9.07(14) . . . . ?
Cl3 Ru3 N12 C62 -171.74(14) . . . . ?
N10 Ru3 N12 C66 158.7(9) . . . . ?
N9 Ru3 N12 C66 96.44(19) . . . . ?
N11 Ru3 N12 C66 -86.95(19) . . . . ?
O5 Ru3 N12 C66 -174.26(19) . . . . ?
Cl3 Ru3 N12 C66 4.92(18) . . . . ?
N14 Ru4 N13 C51 171.6(2) . . . . ?
N15 Ru4 N13 C51 171.0(2) . . . . ?
O7 Ru4 N13 C51 -95.0(2) . . . . ?
N16 Ru4 N13 C51 -15.7(2) . . . . ?
Cl4 Ru4 N13 C51 78.8(2) . . . . ?
N14 Ru4 N13 C55 -1.66(16) . . . . ?
N15 Ru4 N13 C55 -2.3(3) . . . . ?
O7 Ru4 N13 C55 91.71(16) . . . . ?
N16 Ru4 N13 C55 170.96(16) . . . . ?
Cl4 Ru4 N13 C55 -94.47(16) . . . . ?
N13 Ru4 N14 C44 -171.77(18) . . . . ?
N15 Ru4 N14 C44 8.00(17) . . . . ?
O7 Ru4 N14 C44 99.20(17) . . . . ?
N16 Ru4 N14 C44 79.9(6) . . . . ?
Cl4 Ru4 N14 C44 -81.57(17) . . . . ?
N13 Ru4 N14 C43 7.95(17) . . . . ?
N15 Ru4 N14 C43 -172.29(19) . . . . ?
O7 Ru4 N14 C43 -81.08(18) . . . . ?
N16 Ru4 N14 C43 -100.4(5) . . . . ?
Cl4 Ru4 N14 C43 98.15(17) . . . . ?
N14 Ru4 N15 C56 173.0(2) . . . . ?
N13 Ru4 N15 C56 173.6(2) . . . . ?
O7 Ru4 N15 C56 79.9(2) . . . . ?
N16 Ru4 N15 C56 0.2(2) . . . . ?
Cl4 Ru4 N15 C56 -94.1(2) . . . . ?
N14 Ru4 N15 C60 -1.16(16) . . . . ?
N13 Ru4 N15 C60 -0.5(3) . . . . ?
O7 Ru4 N15 C60 -94.16(16) . . . . ?
N16 Ru4 N15 C60 -173.89(16) . . . . ?
Cl4 Ru4 N15 C60 91.77(16) . . . . ?
N14 Ru4 N16 C72 -159.5(5) . . . . ?
N13 Ru4 N16 C72 93.7(2) . . . . ?
N15 Ru4 N16 C72 -88.6(2) . . . . ?
O7 Ru4 N16 C72 -179.0(2) . . . . ?
Cl4 Ru4 N16 C72 2.0(2) . . . . ?
N14 Ru4 N16 C68 13.9(6) . . . . ?
N13 Ru4 N16 C68 -92.93(16) . . . . ?
N15 Ru4 N16 C68 84.78(16) . . . . ?
O7 Ru4 N16 C68 -5.67(15) . . . . ?
Cl4 Ru4 N16 C68 175.37(15) . . . . ?
C5 N1 C1 C2 0.6(4) . . . . ?
Ru1 N1 C1 C2 169.3(2) . . . . ?
N1 C1 C2 C3 -0.7(5) . . . . ?
C1 C2 C3 C4 -0.9(4) . . . . ?
C2 C3 C4 C5 2.4(4) . . . . ?
C1 N1 C5 C4 1.1(4) . . . . ?
Ru1 N1 C5 C4 -169.09(19) . . . . ?
C1 N1 C5 C6 173.1(2) . . . . ?
Ru1 N1 C5 C6 3.0(3) . . . . ?
C3 C4 C5 N1 -2.6(4) . . . . ?
C3 C4 C5 C6 -173.8(2) . . . . ?
C9 N2 C6 C7 9.7(3) . . . . ?
Ru1 N2 C6 C7 -167.78(17) . . . . ?
C9 N2 C6 C5 -166.8(2) . . . . ?
Ru1 N2 C6 C5 15.7(3) . . . . ?
N1 C5 C6 N2 -11.5(3) . . . . ?
C4 C5 C6 N2 160.4(2) . . . . ?
N1 C5 C6 C7 172.6(2) . . . . ?
C4 C5 C6 C7 -15.5(4) . . . . ?
C8 N6 C7 C6 12.1(3) . . . . ?
Ru2 N6 C7 C6 -176.87(17) . . . . ?
C8 N6 C7 C19 -162.9(2) . . . . ?
Ru2 N6 C7 C19 8.2(3) . . . . ?
N2 C6 C7 N6 -21.1(3) . . . . ?
C5 C6 C7 N6 154.5(2) . . . . ?
N2 C6 C7 C19 152.7(2) . . . . ?
C5 C6 C7 C19 -31.6(4) . . . . ?
C7 N6 C8 C9 9.0(3) . . . . ?
Ru2 N6 C8 C9 -162.27(17) . . . . ?
C7 N6 C8 C24 -167.0(2) . . . . ?
Ru2 N6 C8 C24 21.7(3) . . . . ?
C6 N2 C9 C8 11.4(3) . . . . ?
Ru1 N2 C9 C8 -171.15(17) . . . . ?
C6 N2 C9 C10 -166.2(2) . . . . ?
Ru1 N2 C9 C10 11.2(3) . . . . ?
N6 C8 C9 N2 -20.5(3) . . . . ?
C24 C8 C9 N2 154.7(2) . . . . ?
N6 C8 C9 C10 156.6(2) . . . . ?
C24 C8 C9 C10 -28.2(4) . . . . ?
C14 N3 C10 C11 5.4(3) . . . . ?
Ru1 N3 C10 C11 -167.57(18) . . . . ?
C14 N3 C10 C9 179.5(2) . . . . ?
Ru1 N3 C10 C9 6.5(3) . . . . ?
N2 C9 C10 N3 -11.3(3) . . . . ?
C8 C9 C10 N3 171.5(2) . . . . ?
N2 C9 C10 C11 162.5(2) . . . . ?
C8 C9 C10 C11 -14.7(4) . . . . ?
N3 C10 C11 C12 -4.7(4) . . . . ?
C9 C10 C11 C12 -178.2(2) . . . . ?
C10 C11 C12 C13 0.4(4) . . . . ?
C11 C12 C13 C14 3.1(4) . . . . ?
C10 N3 C14 C13 -1.9(4) . . . . ?
Ru1 N3 C14 C13 169.76(19) . . . . ?
C12 C13 C14 N3 -2.3(4) . . . . ?
C19 N5 C15 C16 -3.4(4) . . . . ?
Ru2 N5 C15 C16 168.3(2) . . . . ?
N5 C15 C16 C17 -0.5(4) . . . . ?
C15 C16 C17 C18 3.3(4) . . . . ?
C16 C17 C18 C19 -2.2(4) . . . . ?
C15 N5 C19 C18 4.6(3) . . . . ?
Ru2 N5 C19 C18 -168.22(18) . . . . ?
C15 N5 C19 C7 176.1(2) . . . . ?
Ru2 N5 C19 C7 3.3(3) . . . . ?
C17 C18 C19 N5 -1.8(4) . . . . ?
C17 C18 C19 C7 -172.5(2) . . . . ?
N6 C7 C19 N5 -7.1(3) . . . . ?
C6 C7 C19 N5 178.8(2) . . . . ?
N6 C7 C19 C18 164.0(2) . . . . ?
C6 C7 C19 C18 -10.0(4) . . . . ?
C24 N7 C20 C21 1.0(4) . . . . ?
Ru2 N7 C20 C21 166.4(2) . . . . ?
N7 C20 C21 C22 -0.1(4) . . . . ?
C20 C21 C22 C23 -1.3(4) . . . . ?
C21 C22 C23 C24 1.7(4) . . . . ?
C20 N7 C24 C23 -0.6(4) . . . . ?
Ru2 N7 C24 C23 -168.00(19) . . . . ?
C20 N7 C24 C8 169.8(2) . . . . ?
Ru2 N7 C24 C8 2.4(3) . . . . ?
C22 C23 C24 N7 -0.8(4) . . . . ?
C22 C23 C24 C8 -170.1(2) . . . . ?
N6 C8 C24 N7 -14.9(3) . . . . ?
C9 C8 C24 N7 169.7(2) . . . . ?
N6 C8 C24 C23 155.1(2) . . . . ?
C9 C8 C24 C23 -20.3(4) . . . . ?
Ru1 O1 C25 O2 -166.20(19) . . . . ?
Ru1 O1 C25 C26 14.1(2) . . . . ?
C30 N4 C26 C27 0.4(3) . . . . ?
Ru1 N4 C26 C27 -174.97(18) . . . . ?
C30 N4 C26 C25 178.4(2) . . . . ?
Ru1 N4 C26 C25 3.0(2) . . . . ?
O2 C25 C26 N4 168.9(2) . . . . ?
O1 C25 C26 N4 -11.4(3) . . . . ?
O2 C25 C26 C27 -13.2(4) . . . . ?
O1 C25 C26 C27 166.6(2) . . . . ?
N4 C26 C27 C28 1.6(4) . . . . ?
C25 C26 C27 C28 -176.3(2) . . . . ?
C26 C27 C28 C29 -2.2(4) . . . . ?
C27 C28 C29 C30 0.8(4) . . . . ?
C26 N4 C30 C29 -1.8(4) . . . . ?
Ru1 N4 C30 C29 172.87(19) . . . . ?
C28 C29 C30 N4 1.2(4) . . . . ?
Ru2 O3 C31 O4 -178.8(2) . . . . ?
Ru2 O3 C31 C32 1.5(3) . . . . ?
C36 N8 C32 C33 1.5(4) . . . . ?
Ru2 N8 C32 C33 -178.7(2) . . . . ?
C36 N8 C32 C31 -177.5(2) . . . . ?
Ru2 N8 C32 C31 2.3(3) . . . . ?
O4 C31 C32 N8 177.7(2) . . . . ?
O3 C31 C32 N8 -2.6(3) . . . . ?
O4 C31 C32 C33 -1.3(4) . . . . ?
O3 C31 C32 C33 178.5(2) . . . . ?
N8 C32 C33 C34 -0.1(4) . . . . ?
C31 C32 C33 C34 178.8(2) . . . . ?
C32 C33 C34 C35 -1.9(4) . . . . ?
C33 C34 C35 C36 2.3(4) . . . . ?
C32 N8 C36 C35 -1.1(4) . . . . ?
Ru2 N8 C36 C35 179.17(19) . . . . ?
C34 C35 C36 N8 -0.8(4) . . . . ?
C41 N9 C37 C38 2.2(4) . . . . ?
Ru3 N9 C37 C38 -169.15(19) . . . . ?
N9 C37 C38 C39 1.5(4) . . . . ?
C37 C38 C39 C40 -2.0(4) . . . . ?
C38 C39 C40 C41 -1.1(4) . . . . ?
C37 N9 C41 C40 -5.3(3) . . . . ?
Ru3 N9 C41 C40 167.15(18) . . . . ?
C37 N9 C41 C42 -178.0(2) . . . . ?
Ru3 N9 C41 C42 -5.5(3) . . . . ?
C39 C40 C41 N9 4.8(4) . . . . ?
C39 C40 C41 C42 176.7(2) . . . . ?
C45 N10 C42 C43 -11.8(3) . . . . ?
Ru3 N10 C42 C43 171.55(17) . . . . ?
C45 N10 C42 C41 168.1(2) . . . . ?
Ru3 N10 C42 C41 -8.6(3) . . . . ?
N9 C41 C42 N10 8.8(3) . . . . ?
C40 C41 C42 N10 -163.5(2) . . . . ?
N9 C41 C42 C43 -171.3(2) . . . . ?
C40 C41 C42 C43 16.4(4) . . . . ?
C44 N14 C43 C42 -9.8(3) . . . . ?
Ru4 N14 C43 C42 170.46(17) . . . . ?
C44 N14 C43 C55 167.5(2) . . . . ?
Ru4 N14 C43 C55 -12.2(3) . . . . ?
N10 C42 C43 N14 21.0(3) . . . . ?
C41 C42 C43 N14 -158.9(2) . . . . ?
N10 C42 C43 C55 -155.7(2) . . . . ?
C41 C42 C43 C55 24.4(4) . . . . ?
C43 N14 C44 C45 -11.0(3) . . . . ?
Ru4 N14 C44 C45 168.69(17) . . . . ?
C43 N14 C44 C60 167.5(2) . . . . ?
Ru4 N14 C44 C60 -12.8(3) . . . . ?
C42 N10 C45 C44 -9.1(3) . . . . ?
Ru3 N10 C45 C44 167.54(17) . . . . ?
C42 N10 C45 C46 168.1(2) . . . . ?
Ru3 N10 C45 C46 -15.2(3) . . . . ?
N14 C44 C45 N10 20.3(3) . . . . ?
C60 C44 C45 N10 -157.9(2) . . . . ?
N14 C44 C45 C46 -156.4(2) . . . . ?
C60 C44 C45 C46 25.4(4) . . . . ?
C50 N11 C46 C47 -4.0(3) . . . . ?
Ru3 N11 C46 C47 167.31(18) . . . . ?
C50 N11 C46 C45 -176.6(2) . . . . ?
Ru3 N11 C46 C45 -5.3(3) . . . . ?
N10 C45 C46 N11 12.9(3) . . . . ?
C44 C45 C46 N11 -170.3(2) . . . . ?
N10 C45 C46 C47 -159.3(2) . . . . ?
C44 C45 C46 C47 17.5(4) . . . . ?
N11 C46 C47 C48 2.8(4) . . . . ?
C45 C46 C47 C48 174.6(2) . . . . ?
C46 C47 C48 C49 0.1(4) . . . . ?
C47 C48 C49 C50 -1.8(4) . . . . ?
C46 N11 C50 C49 2.3(4) . . . . ?
Ru3 N11 C50 C49 -167.65(19) . . . . ?
C48 C49 C50 N11 0.6(4) . . . . ?
C55 N13 C51 C52 1.2(4) . . . . ?
Ru4 N13 C51 C52 -171.82(19) . . . . ?
N13 C51 C52 C53 2.0(4) . . . . ?
C51 C52 C53 C54 -2.1(4) . . . . ?
C52 C53 C54 C55 -0.9(4) . . . . ?
C51 N13 C55 C54 -4.3(3) . . . . ?
Ru4 N13 C55 C54 169.66(18) . . . . ?
C51 N13 C55 C43 -178.1(2) . . . . ?
Ru4 N13 C55 C43 -4.2(2) . . . . ?
C53 C54 C55 N13 4.1(4) . . . . ?
C53 C54 C55 C43 177.3(2) . . . . ?
N14 C43 C55 N13 10.2(3) . . . . ?
C42 C43 C55 N13 -173.0(2) . . . . ?
N14 C43 C55 C54 -163.3(2) . . . . ?
C42 C43 C55 C54 13.5(4) . . . . ?
C60 N15 C56 C57 0.5(3) . . . . ?
Ru4 N15 C56 C57 -173.36(18) . . . . ?
N15 C56 C57 C58 3.9(4) . . . . ?
C56 C57 C58 C59 -3.3(4) . . . . ?
C57 C58 C59 C60 -1.6(4) . . . . ?
C56 N15 C60 C59 -5.6(3) . . . . ?
Ru4 N15 C60 C59 169.23(18) . . . . ?
C56 N15 C60 C44 -179.9(2) . . . . ?
Ru4 N15 C60 C44 -5.1(3) . . . . ?
C58 C59 C60 N15 6.1(4) . . . . ?
C58 C59 C60 C44 179.9(2) . . . . ?
N14 C44 C60 N15 11.3(3) . . . . ?
C45 C44 C60 N15 -170.4(2) . . . . ?
N14 C44 C60 C59 -162.8(2) . . . . ?
C45 C44 C60 C59 15.5(4) . . . . ?
Ru3 O5 C61 O6 -172.50(19) . . . . ?
Ru3 O5 C61 C62 8.7(2) . . . . ?
C66 N12 C62 C63 -3.0(3) . . . . ?
Ru3 N12 C62 C63 173.99(18) . . . . ?
C66 N12 C62 C61 175.50(19) . . . . ?
Ru3 N12 C62 C61 -7.5(2) . . . . ?
O6 C61 C62 N12 -179.4(2) . . . . ?
O5 C61 C62 N12 -0.6(3) . . . . ?
O6 C61 C62 C63 -0.9(4) . . . . ?
O5 C61 C62 C63 177.9(2) . . . . ?
N12 C62 C63 C64 1.8(4) . . . . ?
C61 C62 C63 C64 -176.6(2) . . . . ?
C62 C63 C64 C65 1.3(4) . . . . ?
C63 C64 C65 C66 -2.9(4) . . . . ?
C62 N12 C66 C65 1.3(3) . . . . ?
Ru3 N12 C66 C65 -175.28(18) . . . . ?
C64 C65 C66 N12 1.7(4) . . . . ?
Ru4 O7 C67 O8 -179.8(2) . . . . ?
Ru4 O7 C67 C68 -1.3(3) . . . . ?
C72 N16 C68 C69 1.7(3) . . . . ?
Ru4 N16 C68 C69 -172.54(18) . . . . ?
C72 N16 C68 C67 -179.1(2) . . . . ?
Ru4 N16 C68 C67 6.7(2) . . . . ?
O8 C67 C68 N16 174.8(3) . . . . ?
O7 C67 C68 N16 -3.8(3) . . . . ?
O8 C67 C68 C69 -6.0(4) . . . . ?
O7 C67 C68 C69 175.5(2) . . . . ?
N16 C68 C69 C70 0.0(4) . . . . ?
C67 C68 C69 C70 -179.2(2) . . . . ?
C68 C69 C70 C71 -1.5(4) . . . . ?
C69 C70 C71 C72 1.3(4) . . . . ?
C68 N16 C72 C71 -1.9(4) . . . . ?
Ru4 N16 C72 C71 171.21(19) . . . . ?
C70 C71 C72 N16 0.4(4) . . . . ?
